data_7100949
loop_
_publ_author_name
'Zhong-Ning Chen.'
'En Ma.'
'Lin-Xi Shi.'
'Qiao-Hua Wei.'
'Ha-Bing Xu.'
'Li-Yi Zhang'

_publ_section_title
;
Diplatinum Alkynyl Chromophores as Sensitizers for
Lanthanide Luminescence in Pt2Ln2 and Pt2Ln4 (Ln = Eu, Nd, Yb) Arrays
with Acetylide-functionalized Bipyridine/Phenanthroline
;
_journal_name_full 'Chemical Communications'
_journal_paper_doi 10.1039/b602222g
_journal_year 2006
_chemical_formula_sum 'C172 H99 Eu4 F72 N8 O25.5 P4 Pt2'
_chemical_formula_weight 5175.49
_space_group_IT_number 15
_symmetry_cell_setting monoclinic
_symmetry_space_group_name_Hall '-C 2yc'
_symmetry_space_group_name_H-M 'C 1 2/c 1'
_cell_angle_alpha 90.00
_cell_angle_beta 98.496(9)
_cell_angle_gamma 90.00
_cell_formula_units_Z 4
_cell_length_a 27.918(9)
_cell_length_b 28.632(8)
_cell_length_c 26.513(8)
_cell_measurement_temperature 293(2)
_cell_volume 20961(11)
_diffrn_ambient_temperature 293(2)
_exptl_crystal_density_diffrn 1.640
_cod_depositor_comments
;
The following automatic conversions were performed:
'_symmetry_cell_setting' value 'Monoclinic' changed to 'monoclinic'
according to '/home/saulius/struct/CIF-dictionaries/cif_core.dic'
dictionary named 'cif_core.dic' version 2.4.1 from 2010-06-29.

Automatic conversion script
Id: cif_fix_enum 1527 2010-12-29 10:47:43Z saulius 
;
_cod_original_sg_symbol_H-M 'C 2/c'
_cod_original_formula_sum 'C172 H99 Eu4 F72 N8 O25.50 P4 Pt2'
_cod_database_code 7100949

loop_
_symmetry_equiv_pos_as_xyz
'x, y, z'
'-x, y, -z+1/2'
'x+1/2, y+1/2, z'
'-x+1/2, y+1/2, -z+1/2'
'-x, -y, -z'
'x, -y, z-1/2'
'-x+1/2, -y+1/2, -z'
'x+1/2, -y+1/2, z-1/2'

loop_
_atom_site_label
_atom_site_type_symbol
_atom_site_fract_x
_atom_site_fract_y
_atom_site_fract_z
_atom_site_U_iso_or_equiv
_atom_site_adp_type
_atom_site_occupancy
_atom_site_symmetry_multiplicity
_atom_site_calc_flag
_atom_site_refinement_flags
_atom_site_disorder_assembly
_atom_site_disorder_group
Pt Pt 0.472208(11) 0.467870(11) 0.538421(13) 0.04047(12) Uani 1 1 d . . .
Eu1 Eu 0.114863(19) 0.40027(2) 0.41092(3) 0.07080(19) Uani 1 1 d . . .
Eu2 Eu 0.784549(18) 0.298303(18) 0.65302(2) 0.06165(17) Uani 1 1 d . . .
P1 P 0.46223(8) 0.53303(8) 0.58632(9) 0.0432(5) Uani 1 1 d . . .
P2 P 0.48204(8) 0.40684(7) 0.48533(9) 0.0442(5) Uani 1 1 d . . .
F1 F 0.1976(9) 0.4681(5) 0.2744(8) 0.136(8) Uiso 0.50 1 d PD A 1
F2 F 0.2480(7) 0.4124(9) 0.2926(10) 0.181(11) Uiso 0.50 1 d PD A 1
F3 F 0.1935(8) 0.4090(7) 0.2255(6) 0.131(7) Uiso 0.50 1 d PD A 1
F1' F 0.2159(8) 0.3951(7) 0.2383(7) 0.141(8) Uiso 0.50 1 d PD A 2
F2' F 0.1762(8) 0.4574(7) 0.2535(9) 0.151(9) Uiso 0.50 1 d PD A 2
F3' F 0.2418(6) 0.4376(8) 0.3026(8) 0.139(7) Uiso 0.50 1 d PD A 2
F4 F 0.1078(9) 0.2449(7) 0.3333(7) 0.158(10) Uiso 0.50 1 d PD A 1
F5 F 0.0598(5) 0.2852(8) 0.2783(8) 0.145(8) Uiso 0.50 1 d PD A 1
F6 F 0.1283(8) 0.2612(8) 0.2609(7) 0.142(8) Uiso 0.50 1 d PD A 1
F4' F 0.1073(7) 0.2722(7) 0.2487(5) 0.129(7) Uiso 0.50 1 d PD A 2
F5' F 0.1300(6) 0.2435(6) 0.3242(6) 0.113(6) Uiso 0.50 1 d PD A 2
F6' F 0.0594(5) 0.2719(7) 0.3052(7) 0.114(6) Uiso 0.50 1 d PD A 2
F7 F -0.0507(11) 0.3428(11) 0.3709(12) 0.209(10) Uiso 0.50 1 d PDU B 1
F8 F -0.0875(10) 0.4064(9) 0.3379(15) 0.217(11) Uiso 0.50 1 d PDU B 1
F9 F -0.0414(13) 0.3646(14) 0.2921(10) 0.250(12) Uiso 0.50 1 d PDU B 1
F7' F -0.0734(13) 0.4019(11) 0.2992(12) 0.236(11) Uiso 0.50 1 d PDU B 2
F8' F -0.0412(11) 0.3341(8) 0.3269(14) 0.207(10) Uiso 0.50 1 d PDU B 2
F9' F -0.0667(13) 0.3841(13) 0.3822(10) 0.236(11) Uiso 0.50 1 d PDU B 2
F10 F 0.0752(8) 0.5577(6) 0.3540(7) 0.141(8) Uiso 0.50 1 d PDU B 1
F11 F 0.0603(9) 0.5250(7) 0.2791(6) 0.172(10) Uiso 0.50 1 d PDU B 1
F12 F 0.0031(5) 0.5502(6) 0.3196(9) 0.133(8) Uiso 0.50 1 d PDU B 1
F10' F 0.0026(5) 0.5411(7) 0.3004(9) 0.171(12) Uiso 0.50 1 d PDU B 2
F11' F 0.0567(9) 0.5585(6) 0.3654(7) 0.166(11) Uiso 0.50 1 d PDU B 2
F12' F 0.0792(8) 0.5351(7) 0.2950(8) 0.170(10) Uiso 0.50 1 d PDU B 2
F13 F 0.1246(7) 0.2521(6) 0.5055(7) 0.124(6) Uiso 0.50 1 d PD C 1
F14 F 0.1409(8) 0.2913(8) 0.5756(8) 0.167(9) Uiso 0.50 1 d PD C 1
F15 F 0.0680(7) 0.2680(9) 0.5505(9) 0.160(8) Uiso 0.50 1 d PD C 1
F13' F 0.0966(9) 0.2784(9) 0.5789(7) 0.163(9) Uiso 0.50 1 d PD C 2
F14' F 0.0935(8) 0.2510(7) 0.5032(7) 0.138(7) Uiso 0.50 1 d PD C 2
F15' F 0.1589(6) 0.2811(9) 0.5410(9) 0.164(9) Uiso 0.50 1 d PD C 2
F16 F 0.0259(10) 0.4795(5) 0.5319(11) 0.229(11) Uiso 0.50 1 d PDU C 1
F17 F -0.0248(5) 0.4215(10) 0.5262(10) 0.203(10) Uiso 0.50 1 d PDU C 1
F18 F 0.0316(10) 0.4273(10) 0.5931(6) 0.229(11) Uiso 0.50 1 d PDU C 1
F16' F 0.0093(11) 0.4113(9) 0.5830(9) 0.249(12) Uiso 0.50 1 d PDU C 2
F17' F 0.0459(9) 0.4732(7) 0.5592(11) 0.211(11) Uiso 0.50 1 d PDU C 2
F18' F -0.0185(7) 0.4454(10) 0.5105(9) 0.217(11) Uiso 0.50 1 d PDU C 2
F19 F 0.7186(5) 0.3511(5) 0.4819(7) 0.109(5) Uiso 0.50 1 d PD D 1
F20 F 0.6819(6) 0.2911(5) 0.4523(5) 0.110(5) Uiso 0.50 1 d PD D 1
F21 F 0.6491(5) 0.3350(5) 0.5018(6) 0.099(5) Uiso 0.50 1 d PD D 1
F19' F 0.6511(6) 0.2986(7) 0.4676(8) 0.148(8) Uiso 0.50 1 d PD D 2
F20' F 0.6749(6) 0.3587(5) 0.5087(6) 0.112(5) Uiso 0.50 1 d PD D 2
F21' F 0.7199(6) 0.3279(7) 0.4616(7) 0.126(6) Uiso 0.50 1 d PD D 2
F22 F 0.7152(7) 0.1429(7) 0.6278(7) 0.145(8) Uiso 0.50 1 d PDU D 1
F23 F 0.6470(6) 0.1805(8) 0.6190(8) 0.154(8) Uiso 0.50 1 d PDU D 1
F24 F 0.6738(7) 0.1517(7) 0.5537(5) 0.131(7) Uiso 0.50 1 d PDU D 1
F22' F 0.6489(6) 0.1615(7) 0.5637(6) 0.140(7) Uiso 0.50 1 d PDU D 2
F23' F 0.7190(5) 0.1381(5) 0.6009(7) 0.104(5) Uiso 0.50 1 d PDU D 2
F24' F 0.6683(5) 0.1709(5) 0.6434(5) 0.092(4) Uiso 0.50 1 d PDU D 2
F25 F 0.8825(6) 0.1642(6) 0.7170(8) 0.125(6) Uiso 0.50 1 d PD E 1
F26 F 0.9403(8) 0.1728(8) 0.6757(8) 0.171(9) Uiso 0.50 1 d PD E 1
F27 F 0.9376(7) 0.2143(7) 0.7417(7) 0.142(7) Uiso 0.50 1 d PD E 1
F25' F 0.9591(5) 0.1994(7) 0.7014(8) 0.129(6) Uiso 0.50 1 d PD E 2
F26' F 0.9060(7) 0.1999(7) 0.7500(6) 0.134(7) Uiso 0.50 1 d PD E 2
F27' F 0.8990(7) 0.1551(5) 0.6847(8) 0.134(7) Uiso 0.50 1 d PD E 2
F28 F 0.9010(8) 0.3631(6) 0.5556(9) 0.146(7) Uiso 0.50 1 d PDU E 1
F29 F 0.9625(6) 0.3369(8) 0.6046(8) 0.158(8) Uiso 0.50 1 d PDU E 1
F30 F 0.9305(10) 0.2962(8) 0.5403(9) 0.192(10) Uiso 0.50 1 d PDU E 1
F28' F 0.9669(5) 0.3115(8) 0.5840(9) 0.147(7) Uiso 0.50 1 d PDU E 2
F29' F 0.9044(7) 0.3160(8) 0.5279(6) 0.142(7) Uiso 0.50 1 d PDU E 2
F30' F 0.9185(8) 0.3700(5) 0.5841(9) 0.151(8) Uiso 0.50 1 d PDU E 2
F31 F 0.9208(9) 0.3788(7) 0.7603(8) 0.160(9) Uiso 0.50 1 d PD F 1
F32 F 0.9122(8) 0.3497(7) 0.8315(5) 0.133(7) Uiso 0.50 1 d PD F 1
F33 F 0.9425(8) 0.3091(7) 0.7771(10) 0.175(10) Uiso 0.50 1 d PD F 1
F31' F 0.9290(7) 0.3205(7) 0.8245(6) 0.133(7) Uiso 0.50 1 d PD F 2
F32' F 0.9402(6) 0.3387(7) 0.7496(6) 0.126(6) Uiso 0.50 1 d PD F 2
F33' F 0.9018(7) 0.3850(5) 0.7911(8) 0.138(7) Uiso 0.50 1 d PD F 2
F34 F 0.7197(4) 0.2431(7) 0.8040(7) 0.111(5) Uiso 0.50 1 d PDU F 1
F35 F 0.7779(9) 0.1957(6) 0.8007(10) 0.178(11) Uiso 0.50 1 d PDU F 1
F36 F 0.7832(7) 0.2486(8) 0.8596(6) 0.145(8) Uiso 0.50 1 d PDU F 1
F34' F 0.7976(6) 0.2306(7) 0.8529(5) 0.111(6) Uiso 0.50 1 d PDU F 2
F35' F 0.7294(6) 0.2619(7) 0.8227(8) 0.138(7) Uiso 0.50 1 d PDU F 2
F36' F 0.7553(8) 0.1990(6) 0.7887(8) 0.136(7) Uiso 0.50 1 d PDU F 2
O1 O 0.1156(3) 0.3403(3) 0.4707(4) 0.085(2) Uani 1 1 d . . .
O2 O 0.0651(4) 0.4212(4) 0.4715(5) 0.127(4) Uani 1 1 d . . .
O3 O 0.0346(5) 0.3852(5) 0.3729(5) 0.146(4) Uani 1 1 d . . .
O4 O 0.0830(3) 0.4677(3) 0.3692(4) 0.090(3) Uani 1 1 d . . .
O5 O 0.1623(3) 0.4160(3) 0.3445(3) 0.084(2) Uani 1 1 d . . .
O6 O 0.1189(4) 0.3331(3) 0.3625(4) 0.097(3) Uani 1 1 d . . .
O7 O 0.7452(3) 0.3091(3) 0.5676(3) 0.0701(19) Uani 1 1 d . . .
O8 O 0.7398(3) 0.2310(3) 0.6268(3) 0.079(2) Uani 1 1 d . . .
O9 O 0.8481(3) 0.3122(3) 0.6065(3) 0.082(2) Uani 1 1 d . . .
O10 O 0.8418(3) 0.2378(3) 0.6726(4) 0.090(3) Uani 1 1 d . . .
O11 O 0.8451(3) 0.3294(3) 0.7160(3) 0.079(2) Uani 1 1 d . . .
O12 O 0.7676(3) 0.2743(3) 0.7323(3) 0.079(2) Uani 1 1 d . . .
N1 N 0.1554(3) 0.4681(3) 0.4628(4) 0.066(2) Uani 1 1 d . . .
N2 N 0.2041(3) 0.3892(3) 0.4467(4) 0.064(2) Uani 1 1 d . . .
N3 N 0.6988(3) 0.3277(3) 0.6564(3) 0.061(2) Uani 1 1 d . . .
N4 N 0.7731(3) 0.3856(3) 0.6472(3) 0.059(2) Uani 1 1 d . . .
C1 C 0.4011(3) 0.4681(3) 0.5174(3) 0.048(2) Uani 1 1 d . . .
C2 C 0.3579(3) 0.4654(4) 0.5110(4) 0.058(2) Uani 1 1 d . . .
C3 C 0.3063(3) 0.4654(4) 0.5013(4) 0.059(2) Uani 1 1 d . . .
C4 C 0.2810(4) 0.5036(4) 0.5120(4) 0.067(3) Uani 1 1 d . . .
H4A H 0.2977 0.5291 0.5275 0.080 Uiso 1 1 calc R . .
C5 C 0.2298(3) 0.5058(4) 0.5003(4) 0.063(3) Uani 1 1 d . . .
C6 C 0.2033(4) 0.5447(4) 0.5101(6) 0.091(4) Uani 1 1 d . . .
H6A H 0.2190 0.5707 0.5258 0.109 Uiso 1 1 calc R . .
C7 C 0.1541(5) 0.5447(5) 0.4968(6) 0.100(5) Uani 1 1 d . . .
H7A H 0.1357 0.5705 0.5034 0.119 Uiso 1 1 calc R . .
C8 C 0.1324(4) 0.5051(5) 0.4730(5) 0.086(4) Uani 1 1 d . . .
H8A H 0.0989 0.5054 0.4639 0.103 Uiso 1 1 calc R . .
C9 C 0.2042(3) 0.4674(4) 0.4778(4) 0.057(2) Uani 1 1 d . . .
C10 C 0.2306(3) 0.4263(3) 0.4676(4) 0.054(2) Uani 1 1 d . . .
C11 C 0.2277(4) 0.3505(4) 0.4389(5) 0.080(3) Uani 1 1 d . . .
H11A H 0.2097 0.3249 0.4255 0.096 Uiso 1 1 calc R . .
C12 C 0.2781(4) 0.3456(4) 0.4496(5) 0.084(4) Uani 1 1 d . . .
H12A H 0.2933 0.3176 0.4439 0.101 Uiso 1 1 calc R . .
C13 C 0.3038(4) 0.3840(4) 0.4687(5) 0.071(3) Uani 1 1 d . . .
H13A H 0.3374 0.3829 0.4742 0.086 Uiso 1 1 calc R . .
C14 C 0.2801(3) 0.4247(3) 0.4802(4) 0.053(2) Uani 1 1 d . . .
C21 C 0.5418(3) 0.4575(3) 0.5657(3) 0.0432(19) Uani 1 1 d . . .
C22 C 0.5822(3) 0.4455(3) 0.5822(4) 0.052(2) Uani 1 1 d . . .
C23 C 0.6305(3) 0.4322(3) 0.6021(4) 0.052(2) Uani 1 1 d . . .
C24 C 0.6400(3) 0.3854(3) 0.6236(4) 0.052(2) Uani 1 1 d . . .
C25 C 0.6035(3) 0.3547(4) 0.6296(4) 0.062(3) Uani 1 1 d . . .
H25A H 0.5714 0.3629 0.6190 0.074 Uiso 1 1 calc R . .
C26 C 0.6148(4) 0.3121(4) 0.6514(5) 0.074(3) Uani 1 1 d . . .
H26A H 0.5904 0.2916 0.6575 0.089 Uiso 1 1 calc R . .
C27 C 0.6623(4) 0.3002(4) 0.6640(5) 0.069(3) Uani 1 1 d . . .
H27A H 0.6696 0.2711 0.6789 0.083 Uiso 1 1 calc R . .
C28 C 0.6876(3) 0.3705(3) 0.6374(3) 0.051(2) Uani 1 1 d . . .
C29 C 0.7264(3) 0.4020(3) 0.6334(4) 0.052(2) Uani 1 1 d . . .
C30 C 0.8088(4) 0.4158(4) 0.6468(5) 0.072(3) Uani 1 1 d . . .
H30A H 0.8403 0.4049 0.6547 0.086 Uiso 1 1 calc R . .
C31 C 0.8024(4) 0.4621(4) 0.6356(5) 0.074(3) Uani 1 1 d . . .
H31A H 0.8287 0.4823 0.6379 0.088 Uiso 1 1 calc R . .
C32 C 0.7568(4) 0.4778(4) 0.6210(5) 0.067(3) Uani 1 1 d . . .
H32A H 0.7519 0.5091 0.6122 0.080 Uiso 1 1 calc R . .
C33 C 0.7171(3) 0.4480(3) 0.6189(4) 0.056(2) Uani 1 1 d . . .
C34 C 0.6687(3) 0.4613(3) 0.6018(4) 0.058(3) Uani 1 1 d . . .
H34A H 0.6628 0.4916 0.5898 0.070 Uiso 1 1 calc R . .
C41 C 0.2028(6) 0.4224(5) 0.2737(5) 0.147(8) Uani 1 1 d D . .
C42 C 0.1689(5) 0.3952(5) 0.3052(6) 0.084(4) Uani 1 1 d . A .
C43 C 0.1513(5) 0.3529(5) 0.2875(6) 0.097(4) Uani 1 1 d . . .
H43A H 0.1563 0.3428 0.2553 0.117 Uiso 1 1 calc R A .
C44 C 0.1254(5) 0.3239(4) 0.3180(6) 0.088(4) Uani 1 1 d D A .
C45 C 0.1051(4) 0.2769(4) 0.2976(5) 0.131(6) Uani 1 1 d D . .
C46 C -0.0505(8) 0.3777(7) 0.3380(8) 0.189 Uiso 1 1 d D . .
C47 C -0.0044(9) 0.4075(9) 0.3495(9) 0.165(7) Uiso 1 1 d DU B .
C48 C 0.0047(7) 0.4553(8) 0.3365(7) 0.151(6) Uani 1 1 d DU . .
H48A H -0.0219 0.4707 0.3187 0.181 Uiso 1 1 calc R B .
C49 C 0.0445(5) 0.4809(5) 0.3458(5) 0.111(5) Uani 1 1 d DU B .
C50 C 0.0459(4) 0.5304(5) 0.3249(5) 0.133(6) Uani 1 1 d DU . .
C51 C 0.1107(6) 0.2852(5) 0.5339(5) 0.135(5) Uani 1 1 d DU . .
C52 C 0.0956(7) 0.3317(5) 0.5084(7) 0.123(4) Uani 1 1 d DU C .
C53 C 0.0678(6) 0.3591(7) 0.5311(8) 0.138(4) Uani 1 1 d DU . .
H53A H 0.0566 0.3473 0.5599 0.165 Uiso 1 1 calc R C .
C54 C 0.0532(7) 0.4050(7) 0.5157(8) 0.153(5) Uiso 1 1 d DU C .
C55 C 0.0200(6) 0.4352(6) 0.5435(6) 0.187(8) Uiso 1 1 d DU . .
C61 C 0.6903(4) 0.3174(4) 0.4940(4) 0.094(4) Uani 1 1 d D . .
C62 C 0.7115(4) 0.2888(4) 0.5406(4) 0.072(3) Uani 1 1 d D D .
C63 C 0.6918(5) 0.2463(5) 0.5481(5) 0.084(4) Uani 1 1 d . . .
H63A H 0.6666 0.2351 0.5243 0.100 Uiso 1 1 calc R D .
C64 C 0.7086(5) 0.2197(4) 0.5903(6) 0.085(4) Uani 1 1 d . D .
C65 C 0.6857(4) 0.1712(5) 0.5990(4) 0.116(5) Uani 1 1 d D . .
C66 C 0.9116(4) 0.1966(4) 0.7015(5) 0.123(6) Uani 1 1 d D . .
C67 C 0.8854(5) 0.2353(4) 0.6688(5) 0.092(4) Uani 1 1 d D E .
C68 C 0.9117(5) 0.2624(6) 0.6400(6) 0.105(5) Uani 1 1 d D . .
H68A H 0.9444 0.2562 0.6405 0.126 Uiso 1 1 calc R E .
C69 C 0.8910(4) 0.2980(5) 0.6110(5) 0.087(4) Uani 1 1 d D E .
C70 C 0.9210(4) 0.3246(5) 0.5767(5) 0.153(9) Uani 1 1 d D . .
C71 C 0.9087(4) 0.3404(5) 0.7822(4) 0.128(6) Uani 1 1 d D . .
C72 C 0.8594(4) 0.3196(5) 0.7612(6) 0.085(4) Uani 1 1 d D F .
C73 C 0.8355(5) 0.2906(5) 0.7918(5) 0.087(4) Uani 1 1 d . . .
H73A H 0.8502 0.2844 0.8249 0.104 Uiso 1 1 calc R F .
C74 C 0.7911(4) 0.2707(4) 0.7752(5) 0.075(3) Uani 1 1 d D F .
C75 C 0.7672(4) 0.2394(4) 0.8110(4) 0.133(7) Uani 1 1 d D . .
C101 C 0.5348(3) 0.4144(3) 0.4532(3) 0.048(2) Uani 1 1 d . . .
H10A H 0.5369 0.3874 0.4316 0.057 Uiso 1 1 calc R . .
H10B H 0.5633 0.4142 0.4790 0.057 Uiso 1 1 calc R . .
C111 C 0.5031(3) 0.5423(3) 0.6451(3) 0.049(2) Uani 1 1 d . . .
C112 C 0.5098(4) 0.5862(4) 0.6662(4) 0.060(2) Uani 1 1 d . . .
H11B H 0.4934 0.6114 0.6496 0.072 Uiso 1 1 calc R . .
C113 C 0.5400(4) 0.5936(5) 0.7110(4) 0.075(3) Uani 1 1 d . . .
H11C H 0.5449 0.6237 0.7241 0.090 Uiso 1 1 calc R . .
C114 C 0.5631(4) 0.5561(5) 0.7365(5) 0.083(4) Uani 1 1 d . . .
H11D H 0.5837 0.5609 0.7670 0.100 Uiso 1 1 calc R . .
C115 C 0.5560(4) 0.5117(5) 0.7172(4) 0.079(3) Uani 1 1 d . . .
H11E H 0.5714 0.4864 0.7347 0.095 Uiso 1 1 calc R . .
C116 C 0.5256(4) 0.5049(4) 0.6711(4) 0.061(3) Uani 1 1 d . . .
H11F H 0.5205 0.4749 0.6580 0.074 Uiso 1 1 calc R . .
C121 C 0.4040(3) 0.5390(3) 0.6091(4) 0.053(2) Uani 1 1 d . . .
C122 C 0.3770(4) 0.5791(5) 0.6050(5) 0.077(3) Uani 1 1 d . . .
H12B H 0.3876 0.6047 0.5882 0.093 Uiso 1 1 calc R . .
C123 C 0.3345(4) 0.5826(5) 0.6252(6) 0.089(4) Uani 1 1 d . . .
H12C H 0.3168 0.6102 0.6222 0.107 Uiso 1 1 calc R . .
C124 C 0.3189(5) 0.5453(6) 0.6492(6) 0.095(4) Uani 1 1 d . . .
H12D H 0.2900 0.5468 0.6627 0.114 Uiso 1 1 calc R . .
C125 C 0.3450(5) 0.5067(6) 0.6535(6) 0.100(5) Uani 1 1 d . . .
H12E H 0.3340 0.4815 0.6707 0.120 Uiso 1 1 calc R . .
C126 C 0.3875(4) 0.5019(5) 0.6337(5) 0.078(3) Uani 1 1 d . . .
H12F H 0.4046 0.4739 0.6371 0.094 Uiso 1 1 calc R . .
C131 C 0.4063(3) 0.4276(3) 0.4084(3) 0.050(2) Uani 1 1 d . . .
H13B H 0.4117 0.4585 0.4186 0.060 Uiso 1 1 calc R . .
C132 C 0.3717(4) 0.4176(4) 0.3676(4) 0.069(3) Uani 1 1 d . . .
H13C H 0.3540 0.4415 0.3498 0.083 Uiso 1 1 calc R . .
C133 C 0.3633(4) 0.3718(4) 0.3533(5) 0.075(3) Uani 1 1 d . . .
H13D H 0.3392 0.3647 0.3262 0.090 Uiso 1 1 calc R . .
C134 C 0.3897(4) 0.3370(4) 0.3782(5) 0.077(3) Uani 1 1 d . . .
H13E H 0.3841 0.3063 0.3676 0.093 Uiso 1 1 calc R . .
C135 C 0.4247(4) 0.3465(3) 0.4189(4) 0.063(3) Uani 1 1 d . . .
H13F H 0.4425 0.3223 0.4360 0.076 Uiso 1 1 calc R . .
C136 C 0.4333(3) 0.3922(3) 0.4344(3) 0.048(2) Uani 1 1 d . . .
C141 C 0.4939(4) 0.3525(3) 0.5202(4) 0.055(2) Uani 1 1 d . . .
C142 C 0.5268(4) 0.3198(4) 0.5109(5) 0.076(3) Uani 1 1 d . . .
H14A H 0.5463 0.3251 0.4860 0.091 Uiso 1 1 calc R . .
C143 C 0.5313(6) 0.2788(4) 0.5383(6) 0.098(4) Uani 1 1 d . . .
H14B H 0.5548 0.2572 0.5327 0.117 Uiso 1 1 calc R . .
C144 C 0.5024(7) 0.2696(4) 0.5724(6) 0.108(5) Uani 1 1 d . . .
H14C H 0.5047 0.2411 0.5893 0.130 Uiso 1 1 calc R . .
C145 C 0.4693(6) 0.3019(5) 0.5831(6) 0.103(5) Uani 1 1 d . . .
H14D H 0.4501 0.2964 0.6084 0.124 Uiso 1 1 calc R . .
C146 C 0.4650(5) 0.3435(4) 0.5549(5) 0.082(3) Uani 1 1 d . . .
H14E H 0.4416 0.3653 0.5605 0.099 Uiso 1 1 calc R . .
O01 O 0.5000 0.3545(17) 0.7500 0.28(3) Uiso 0.50 2 d SPD . .
C01 C 0.5386(6) 0.3840(16) 0.7711(12) 0.25(3) Uiso 0.50 1 d PD . .
H01A H 0.5270 0.4042 0.7961 0.295 Uiso 0.50 1 calc PR . .
H01B H 0.5473 0.4037 0.7442 0.295 Uiso 0.50 1 calc PR . .
C02 C 0.5833(10) 0.3594(18) 0.796(2) 0.33(4) Uiso 0.50 1 d PD . .
H02A H 0.6074 0.3821 0.8091 0.492 Uiso 0.50 1 calc PR . .
H02B H 0.5957 0.3398 0.7718 0.492 Uiso 0.50 1 calc PR . .
H02C H 0.5755 0.3406 0.8239 0.492 Uiso 0.50 1 calc PR . .
O02 O 0.7864(19) 0.4157(18) 0.882(2) 0.34(2) Uiso 0.50 1 d PDU . .
C03 C 0.806(3) 0.441(3) 0.8429(18) 0.32(2) Uiso 0.50 1 d PDU . .
H03A H 0.7811 0.4602 0.8241 0.387 Uiso 0.50 1 calc PR . .
H03B H 0.8172 0.4189 0.8192 0.387 Uiso 0.50 1 calc PR . .
C04 C 0.848(2) 0.471(2) 0.868(3) 0.31(3) Uiso 0.50 1 d PDU . .
H04A H 0.8608 0.4881 0.8420 0.464 Uiso 0.50 1 calc PR . .
H04B H 0.8725 0.4510 0.8856 0.464 Uiso 0.50 1 calc PR . .
H04C H 0.8363 0.4919 0.8914 0.464 Uiso 0.50 1 calc PR . .
C05 C 0.748(3) 0.390(3) 0.8539(19) 0.34(3) Uiso 0.50 1 d PDU . .
H05A H 0.7599 0.3695 0.8296 0.414 Uiso 0.50 1 calc PR . .
H05B H 0.7244 0.4111 0.8353 0.414 Uiso 0.50 1 calc PR . .
C06 C 0.723(2) 0.361(2) 0.891(3) 0.33(3) Uiso 0.50 1 d PDU . .
H06A H 0.6964 0.3441 0.8726 0.490 Uiso 0.50 1 calc PR . .
H06B H 0.7117 0.3812 0.9155 0.490 Uiso 0.50 1 calc PR . .
H06C H 0.7461 0.3392 0.9085 0.490 Uiso 0.50 1 calc PR . .

loop_
_atom_site_aniso_label
_atom_site_aniso_U_11
_atom_site_aniso_U_22
_atom_site_aniso_U_33
_atom_site_aniso_U_23
_atom_site_aniso_U_13
_atom_site_aniso_U_12
Pt 0.03272(18) 0.03931(18) 0.0472(2) -0.00215(14) -0.00143(13) 0.00325(12)
Eu1 0.0478(3) 0.0705(4) 0.0893(4) 0.0063(3) -0.0057(3) -0.0140(2)
Eu2 0.0468(3) 0.0534(3) 0.0790(4) 0.0123(3) -0.0099(2) 0.0098(2)
P1 0.0371(11) 0.0455(12) 0.0454(12) -0.0047(10) 0.0011(9) 0.0016(9)
P2 0.0412(12) 0.0373(11) 0.0521(13) -0.0031(10) 0.0004(10) 0.0028(9)
O1 0.078(5) 0.081(5) 0.093(6) 0.010(5) 0.001(5) -0.010(4)
O2 0.109(8) 0.103(7) 0.188(12) 0.038(8) 0.083(8) 0.014(6)
O3 0.116(9) 0.169(11) 0.134 0.004(9) -0.038(7) -0.043(8)
O4 0.067(5) 0.101(6) 0.095(6) 0.017(5) -0.009(5) 0.004(4)
O5 0.096(6) 0.081(5) 0.075(6) 0.001(5) 0.011(5) -0.020(5)
O6 0.108(7) 0.067(5) 0.117(8) -0.008(5) 0.022(6) -0.029(5)
O7 0.060(4) 0.074(5) 0.073(5) 0.007(4) -0.003(4) 0.004(4)
O8 0.075(5) 0.058(4) 0.098(6) 0.008(4) -0.008(5) 0.005(4)
O9 0.056(5) 0.092(6) 0.096(6) 0.018(5) 0.006(4) 0.015(4)
O10 0.075(6) 0.063(5) 0.123(7) 0.016(5) -0.014(5) 0.027(4)
O11 0.065(5) 0.078(5) 0.087(6) 0.012(4) -0.012(4) -0.001(4)
O12 0.067(5) 0.087(5) 0.076(5) 0.021(4) -0.013(4) 0.004(4)
N1 0.036(4) 0.070(5) 0.089(7) -0.004(5) 0.001(4) 0.003(4)
N2 0.042(4) 0.062(5) 0.084(6) -0.007(5) 0.004(4) -0.007(4)
N3 0.044(4) 0.057(5) 0.079(6) 0.017(4) -0.003(4) 0.002(4)
N4 0.042(4) 0.052(4) 0.079(6) 0.009(4) -0.004(4) -0.002(3)
C1 0.053(6) 0.050(5) 0.038(5) -0.007(4) 0.001(4) 0.005(4)
C2 0.041(5) 0.074(7) 0.055(6) -0.005(5) -0.006(4) 0.007(4)
C3 0.042(5) 0.067(6) 0.068(7) -0.005(5) 0.002(5) 0.000(4)
C4 0.046(5) 0.067(6) 0.084(8) -0.019(6) 0.000(5) -0.004(5)
C5 0.042(5) 0.063(6) 0.081(7) -0.018(5) -0.006(5) 0.001(4)
C6 0.059(7) 0.073(7) 0.138(12) -0.041(8) 0.005(7) 0.007(6)
C7 0.064(8) 0.090(9) 0.141(13) -0.037(9) 0.003(8) 0.023(7)
C8 0.040(6) 0.092(9) 0.122(11) -0.016(8) 0.003(6) 0.010(6)
C9 0.038(5) 0.071(6) 0.059(6) -0.003(5) 0.001(4) 0.006(4)
C10 0.045(5) 0.053(5) 0.063(6) 0.001(5) 0.005(4) 0.004(4)
C11 0.067(7) 0.066(7) 0.105(10) -0.021(7) 0.004(7) -0.003(6)
C12 0.069(8) 0.062(7) 0.120(11) -0.014(7) 0.004(7) 0.005(6)
C13 0.039(5) 0.074(7) 0.101(9) -0.003(6) 0.008(5) 0.006(5)
C14 0.039(5) 0.063(6) 0.057(6) -0.007(5) 0.006(4) 0.003(4)
C21 0.041(5) 0.045(4) 0.044(5) -0.003(4) 0.007(4) 0.000(4)
C22 0.046(5) 0.053(5) 0.054(6) -0.004(4) 0.001(4) 0.014(4)
C23 0.045(5) 0.052(5) 0.057(6) 0.002(4) 0.000(4) 0.009(4)
C24 0.040(5) 0.056(5) 0.058(6) 0.004(4) -0.001(4) 0.007(4)
C25 0.037(5) 0.074(7) 0.072(7) 0.019(5) -0.003(4) 0.003(4)
C26 0.048(6) 0.067(7) 0.105(9) 0.024(6) 0.005(6) -0.002(5)
C27 0.058(6) 0.061(6) 0.085(8) 0.026(6) 0.002(5) 0.001(5)
C28 0.045(5) 0.058(5) 0.047(5) 0.011(4) -0.003(4) 0.005(4)
C29 0.026(4) 0.057(5) 0.069(6) 0.006(5) -0.007(4) 0.003(4)
C30 0.046(6) 0.066(7) 0.103(9) 0.012(6) 0.007(6) 0.006(5)
C31 0.040(5) 0.061(6) 0.117(10) 0.012(6) 0.002(6) -0.007(5)
C32 0.056(6) 0.053(6) 0.089(8) 0.011(5) 0.004(5) 0.002(5)
C33 0.045(5) 0.049(5) 0.073(7) 0.009(5) 0.001(5) 0.003(4)
C34 0.047(5) 0.046(5) 0.078(7) 0.007(5) -0.003(5) 0.014(4)
C41 0.19(2) 0.169(19) 0.079(11) -0.031(12) 0.017(13) 0.051(17)
C42 0.066(7) 0.096(9) 0.087(10) 0.008(8) 0.000(7) -0.008(7)
C43 0.093(10) 0.107(11) 0.093(10) -0.023(9) 0.019(8) -0.018(8)
C44 0.086(9) 0.079(8) 0.099(11) -0.015(8) 0.008(8) 0.003(7)
C45 0.131(16) 0.158(18) 0.109(14) -0.025(13) 0.032(12) 0.013(13)
C48 0.108(10) 0.176(12) 0.161(12) 0.053(10) -0.003(10) 0.060(10)
C49 0.063(7) 0.158(12) 0.105(9) 0.025(9) -0.010(7) 0.028(8)
C50 0.098(10) 0.167(14) 0.123(12) 0.032(11) -0.020(9) 0.072(10)
C51 0.159(11) 0.120(10) 0.129(11) 0.014(9) 0.033(10) -0.028(9)
C52 0.147(9) 0.099(8) 0.127(9) 0.018(7) 0.035(8) -0.026(7)
C53 0.150(8) 0.123(8) 0.146(8) 0.017(7) 0.040(7) -0.007(7)
C61 0.069(8) 0.117(11) 0.091(10) -0.013(9) -0.008(7) 0.005(8)
C62 0.057(6) 0.080(8) 0.077(8) 0.000(6) 0.002(6) 0.019(6)
C63 0.073(8) 0.090(9) 0.082(9) -0.008(7) -0.010(6) -0.001(7)
C64 0.083(9) 0.063(7) 0.105(10) -0.011(7) 0.002(8) -0.004(6)
C65 0.089(10) 0.141(15) 0.110(13) -0.017(11) -0.015(9) -0.011(10)
C66 0.092(11) 0.131(14) 0.140(16) -0.005(12) 0.002(10) 0.043(10)
C67 0.084(10) 0.078(8) 0.108(11) -0.015(8) -0.008(8) 0.038(7)
C68 0.063(8) 0.117(12) 0.131(13) 0.003(10) 0.002(8) 0.040(8)
C69 0.054(7) 0.104(10) 0.099(10) -0.005(8) -0.003(6) 0.001(7)
C70 0.056(9) 0.18(2) 0.22(2) -0.059(19) 0.017(12) 0.015(11)
C71 0.143(16) 0.141(15) 0.081(11) -0.005(10) -0.043(10) 0.006(12)
C72 0.068(8) 0.087(9) 0.092(10) -0.006(8) -0.018(7) 0.006(6)
C73 0.067(8) 0.105(10) 0.081(9) 0.009(8) -0.014(6) 0.010(7)
C74 0.072(7) 0.081(8) 0.073(8) 0.016(6) 0.010(6) 0.013(6)
C75 0.100(12) 0.22(2) 0.074(10) -0.011(13) -0.006(9) 0.048(13)
C101 0.046(5) 0.047(5) 0.047(5) -0.014(4) -0.002(4) 0.007(4)
C111 0.043(5) 0.062(5) 0.041(5) -0.004(4) 0.007(4) -0.001(4)
C112 0.065(6) 0.064(6) 0.051(6) -0.012(5) 0.005(5) 0.003(5)
C113 0.081(8) 0.087(8) 0.054(7) -0.018(6) 0.004(6) -0.023(7)
C114 0.074(8) 0.118(11) 0.053(7) -0.010(7) -0.007(6) -0.014(7)
C115 0.080(8) 0.099(9) 0.053(7) 0.012(6) -0.008(6) 0.016(7)
C116 0.060(6) 0.068(6) 0.054(6) 0.006(5) -0.001(5) -0.002(5)
C121 0.045(5) 0.064(6) 0.049(5) -0.017(5) 0.007(4) -0.002(4)
C122 0.053(6) 0.092(8) 0.091(9) -0.007(7) 0.025(6) 0.017(6)
C123 0.057(7) 0.106(10) 0.108(10) -0.012(8) 0.024(7) 0.029(7)
C124 0.054(7) 0.144(13) 0.092(10) -0.026(10) 0.026(7) -0.003(8)
C125 0.069(8) 0.115(12) 0.125(12) -0.003(10) 0.044(8) -0.024(8)
C126 0.063(7) 0.082(8) 0.094(9) -0.003(7) 0.024(6) -0.004(6)
C131 0.048(5) 0.051(5) 0.051(5) -0.004(4) 0.004(4) 0.001(4)
C132 0.058(6) 0.082(7) 0.062(7) 0.003(6) -0.006(5) 0.005(5)
C133 0.073(7) 0.077(8) 0.070(7) -0.015(6) -0.007(6) -0.019(6)
C134 0.076(7) 0.057(6) 0.095(9) -0.021(6) -0.004(7) -0.020(6)
C135 0.062(6) 0.052(5) 0.072(7) -0.006(5) -0.002(5) -0.010(5)
C136 0.046(5) 0.048(5) 0.048(5) -0.005(4) 0.002(4) -0.005(4)
C141 0.070(6) 0.032(4) 0.061(6) 0.001(4) 0.000(5) 0.003(4)
C142 0.087(8) 0.055(6) 0.085(8) 0.007(6) 0.010(6) 0.024(6)
C143 0.116(11) 0.058(7) 0.115(12) 0.018(8) 0.003(9) 0.032(7)
C144 0.158(15) 0.048(7) 0.109(12) 0.030(7) -0.012(11) 0.004(8)
C145 0.129(13) 0.077(9) 0.110(12) 0.028(8) 0.037(10) -0.013(9)
C146 0.081(8) 0.059(7) 0.106(10) 0.016(7) 0.013(7) 0.002(6)

loop_
_geom_bond_atom_site_label_1
_geom_bond_atom_site_label_2
_geom_bond_distance
_geom_bond_site_symmetry_2
_geom_bond_publ_flag
Pt C1 1.981(9) . ?
Pt C21 1.993(9) . ?
Pt P2 2.286(2) . ?
Pt P1 2.297(2) . ?
Eu1 O6 2.323(10) . ?
Eu1 O4 2.334(8) . ?
Eu1 O1 2.335(9) . ?
Eu1 O2 2.352(11) . ?
Eu1 O3 2.357(11) . ?
Eu1 O5 2.399(9) . ?
Eu1 N1 2.548(9) . ?
Eu1 N2 2.551(8) . ?
Eu2 O12 2.326(8) . ?
Eu2 O9 2.339(8) . ?
Eu2 O8 2.344(8) . ?
Eu2 O10 2.363(7) . ?
Eu2 O11 2.368(8) . ?
Eu2 O7 2.386(8) . ?
Eu2 N4 2.520(8) . ?
Eu2 N3 2.552(8) . ?
P1 C111 1.809(9) . ?
P1 C121 1.824(9) . ?
P1 C101 1.842(9) 5_666 ?
P2 C141 1.815(9) . ?
P2 C136 1.819(9) . ?
P2 C101 1.819(9) . ?
F1 C41 1.314(9) . ?
F2 C41 1.318(10) . ?
F3 C41 1.325(9) . ?
F1' C41 1.315(9) . ?
F2' C41 1.313(9) . ?
F3' C41 1.309(9) . ?
F4 C45 1.310(9) . ?
F5 C45 1.313(9) . ?
F6 C45 1.324(9) . ?
F4' C45 1.314(9) . ?
F5' C45 1.322(9) . ?
F6' C45 1.328(9) . ?
F7 C46 1.326(10) . ?
F8 C46 1.320(10) . ?
F9 C46 1.334(10) . ?
F7' C46 1.325(10) . ?
F8' C46 1.316(10) . ?
F9' C46 1.330(10) . ?
F10 C50 1.299(9) . ?
F11 C50 1.342(9) . ?
F12 C50 1.312(9) . ?
F10' C50 1.322(9) . ?
F11' C50 1.340(10) . ?
F12' C50 1.313(9) . ?
F13 C51 1.305(9) . ?
F14 C51 1.298(9) . ?
F15 C51 1.42(2) . ?
F13' C51 1.326(9) . ?
F14' C51 1.317(9) . ?
F15' C51 1.336(9) . ?
F16 C55 1.321(9) . ?
F17 C55 1.327(9) . ?
F18 C55 1.327(9) . ?
F16' C55 1.322(9) . ?
F17' C55 1.338(9) . ?
F18' C55 1.314(9) . ?
F19 C61 1.318(9) . ?
F20 C61 1.328(9) . ?
F21 C61 1.303(9) . ?
F19' C61 1.322(9) . ?
F20' C61 1.338(9) . ?
F21' C61 1.311(9) . ?
F22 C65 1.315(9) . ?
F23 C65 1.299(9) . ?
F24 C65 1.321(9) . ?
F22' C65 1.313(9) . ?
F23' C65 1.322(9) . ?
F24' C65 1.338(9) . ?
F25 C66 1.336(9) . ?
F26 C66 1.319(9) . ?
F27 C66 1.301(9) . ?
F25' C66 1.331(9) . ?
F26' C66 1.320(9) . ?
F27' C66 1.299(9) . ?
F28 C70 1.322(9) . ?
F29 C70 1.326(9) . ?
F30 C70 1.318(10) . ?
F28' C70 1.321(9) . ?
F29' C70 1.331(9) . ?
F30' C70 1.320(9) . ?
F31 C71 1.312(9) . ?
F32 C71 1.326(9) . ?
F33 C71 1.321(9) . ?
F31' C71 1.309(9) . ?
F32' C71 1.319(9) . ?
F33' C71 1.319(9) . ?
F34 C75 1.318(9) . ?
F35 C75 1.325(10) . ?
F36 C75 1.326(9) . ?
F34' C75 1.319(9) . ?
F35' C75 1.313(9) . ?
F36' C75 1.320(9) . ?
O1 C52 1.239(19) . ?
O2 C54 1.35(2) . ?
O3 C47 1.33(3) . ?
O4 C49 1.219(14) . ?
O5 C42 1.236(16) . ?
O6 C44 1.249(16) . ?
O7 C62 1.239(13) . ?
O8 C64 1.246(15) . ?
O9 C69 1.254(14) . ?
O10 C67 1.239(16) . ?
O11 C72 1.239(15) . ?
O12 C74 1.231(14) . ?
N1 C8 1.289(14) . ?
N1 C9 1.361(12) . ?
N2 C11 1.320(14) . ?
N2 C10 1.364(12) . ?
N3 C27 1.328(13) . ?
N3 C28 1.344(12) . ?
N4 C30 1.323(13) . ?
N4 C29 1.383(11) . ?
C1 C2 1.195(13) . ?
C2 C3 1.426(13) . ?
C3 C4 1.355(14) . ?
C3 C14 1.444(13) . ?
C4 C5 1.418(13) . ?
C4 H4A 0.9300 . ?
C5 C6 1.382(15) . ?
C5 C9 1.397(13) . ?
C6 C7 1.367(16) . ?
C6 H6A 0.9300 . ?
C7 C8 1.392(17) . ?
C7 H7A 0.9300 . ?
C8 H8A 0.9300 . ?
C9 C10 1.435(13) . ?
C10 C14 1.375(12) . ?
C11 C12 1.399(16) . ?
C11 H11A 0.9300 . ?
C12 C13 1.369(16) . ?
C12 H12A 0.9300 . ?
C13 C14 1.393(14) . ?
C13 H13A 0.9300 . ?
C21 C22 1.197(12) . ?
C22 C23 1.426(12) . ?
C23 C34 1.356(13) . ?
C23 C24 1.464(13) . ?
C24 C25 1.372(13) . ?
C24 C28 1.391(12) . ?
C25 C26 1.367(14) . ?
C25 H25A 0.9300 . ?
C26 C27 1.363(14) . ?
C26 H26A 0.9300 . ?
C27 H27A 0.9300 . ?
C28 C29 1.425(13) . ?
C29 C33 1.386(13) . ?
C30 C31 1.365(14) . ?
C30 H30A 0.9300 . ?
C31 C32 1.349(14) . ?
C31 H31A 0.9300 . ?
C32 C33 1.394(14) . ?
C32 H32A 0.9300 . ?
C33 C34 1.413(12) . ?
C34 H34A 0.9300 . ?
C41 C42 1.56(2) . ?
C42 C43 1.364(19) . ?
C43 C44 1.43(2) . ?
C43 H43A 0.9300 . ?
C44 C45 1.529(5) . ?
C46 C47 1.537(5) . ?
C47 C48 1.44(3) . ?
C48 C49 1.32(2) . ?
C48 H48A 0.9300 . ?
C49 C50 1.526(5) . ?
C51 C52 1.524(5) . ?
C52 C53 1.31(2) . ?
C53 C54 1.42(2) . ?
C53 H53A 0.9300 . ?
C54 C55 1.533(5) . ?
C61 C62 1.526(5) . ?
C62 C63 1.361(17) . ?
C63 C64 1.377(18) . ?
C63 H63A 0.9300 . ?
C64 C65 1.562(19) . ?
C66 C67 1.526(5) . ?
C67 C68 1.37(2) . ?
C68 C69 1.353(19) . ?
C68 H68A 0.9300 . ?
C69 C70 1.527(5) . ?
C71 C72 1.527(5) . ?
C72 C73 1.398(19) . ?
C73 C74 1.375(17) . ?
C73 H73A 0.9300 . ?
C74 C75 1.527(5) . ?
C101 P1 1.842(9) 5_666 ?
C101 H10A 0.9700 . ?
C101 H10B 0.9700 . ?
C111 C116 1.374(13) . ?
C111 C112 1.378(13) . ?
C112 C113 1.367(15) . ?
C112 H11B 0.9300 . ?
C113 C114 1.378(17) . ?
C113 H11C 0.9300 . ?
C114 C115 1.374(18) . ?
C114 H11D 0.9300 . ?
C115 C116 1.394(15) . ?
C115 H11E 0.9300 . ?
C116 H11F 0.9300 . ?
C121 C126 1.363(15) . ?
C121 C122 1.369(14) . ?
C122 C123 1.374(15) . ?
C122 H12B 0.9300 . ?
C123 C124 1.35(2) . ?
C123 H12C 0.9300 . ?
C124 C125 1.32(2) . ?
C124 H12D 0.9300 . ?
C125 C126 1.373(16) . ?
C125 H12E 0.9300 . ?
C126 H12F 0.9300 . ?
C131 C132 1.369(13) . ?
C131 C136 1.386(12) . ?
C131 H13B 0.9300 . ?
C132 C133 1.375(16) . ?
C132 H13C 0.9300 . ?
C133 C134 1.354(16) . ?
C133 H13D 0.9300 . ?
C134 C135 1.372(15) . ?
C134 H13E 0.9300 . ?
C135 C136 1.382(13) . ?
C135 H13F 0.9300 . ?
C141 C146 1.337(16) . ?
C141 C142 1.359(14) . ?
C142 C143 1.376(17) . ?
C142 H14A 0.9300 . ?
C143 C144 1.32(2) . ?
C143 H14B 0.9300 . ?
C144 C145 1.37(2) . ?
C144 H14C 0.9300 . ?
C145 C146 1.403(17) . ?
C145 H14D 0.9300 . ?
C146 H14E 0.9300 . ?
O01 C01 1.417(7) . ?
O01 C01 1.417(7) 2_656 ?
C01 C02 1.502(10) . ?
C01 H01A 0.9700 . ?
C01 H01B 0.9700 . ?
C02 H02A 0.9600 . ?
C02 H02B 0.9600 . ?
C02 H02C 0.9600 . ?
O02 C05 1.420(10) . ?
O02 C03 1.421(10) . ?
C03 C04 1.521(10) . ?
C03 H03A 0.9700 . ?
C03 H03B 0.9700 . ?
C04 H04A 0.9600 . ?
C04 H04B 0.9600 . ?
C04 H04C 0.9600 . ?
C05 C06 1.523(10) . ?
C05 H05A 0.9700 . ?
C05 H05B 0.9700 . ?
C06 H06A 0.9600 . ?
C06 H06B 0.9600 . ?
C06 H06C 0.9600 . ?
